data_7709513
loop_
_publ_author_name
'Saab, Marina'
'Nelson, David J.'
'Leech, Matthew C.'
'Lam, Kevin'
'Nolan, Steven P.'
'Nahra, Fady'
'Van Hecke, Kristof'

_publ_section_title
;
 Reactions of N-heterocyclic carbene-based chalcogenoureas with halogens:
 a diverse range of outcomes
;
_journal_name_full 'Dalton Transactions'
_journal_paper_doi 10.1039/D2DT00010E
_journal_year 2022
_chemical_formula_moiety 'C15 H24 Br2 N2 Se'
_chemical_formula_sum 'C15 H24 Br2 N2 Se'
_chemical_formula_weight 471.12
_space_group_crystal_system monoclinic
_space_group_IT_number 14
_space_group_name_Hall '-P 2ybc'
_space_group_name_H-M_alt 'P 1 21/c 1'
_atom_sites_solution_hydrogens geom
_atom_sites_solution_primary dual
_audit_creation_date 2020-01-31
_audit_creation_method
;
Olex2 1.2
(compiled 2018.05.29 svn.r3508 for OlexSys, GUI svn.r5506)
;
_audit_update_record
;
2021-11-12 deposited with the CCDC.	2022-02-07 downloaded from the CCDC.
;
_cell_angle_alpha 90
_cell_angle_beta 99.888(2)
_cell_angle_gamma 90
_cell_formula_units_Z 4
_cell_length_a 10.4196(2)
_cell_length_b 7.59630(10)
_cell_length_c 22.2930(5)
_cell_measurement_reflns_used 8700
_cell_measurement_temperature 100.0(1)
_cell_measurement_theta_max 73.6540
_cell_measurement_theta_min 3.9960
_cell_volume 1738.29(6)
_computing_cell_refinement 'CrysAlisPro 1.171.39.46 (Rigaku OD, 2018)'
_computing_data_collection 'CrysAlisPro 1.171.39.46 (Rigaku OD, 2018)'
_computing_data_reduction 'CrysAlisPro 1.171.39.46 (Rigaku OD, 2018)'
_computing_molecular_graphics 'Olex2 (Dolomanov et al., 2009)'
_computing_publication_material 'Olex2 (Dolomanov et al., 2009)'
_computing_structure_refinement 'ShelXL (Sheldrick, 2015)'
_computing_structure_solution 'ShelXT (Sheldrick, 2015)'
_diffrn_ambient_environment N~2~
_diffrn_ambient_temperature 100.0(1)
_diffrn_detector 'CCD plate'
_diffrn_detector_area_resol_mean 10.4839
_diffrn_detector_type Atlas
_diffrn_measured_fraction_theta_full 0.996
_diffrn_measured_fraction_theta_max 0.985
_diffrn_measurement_details
;
List of Runs (angles in degrees, time in seconds):

  # Type    Start    End  Width  t~exp~   \w     \q     \k     \f   Frames
#--------------------------------------------------------------------------
  1  \w   -115.00 -13.00   1.00    1.00    --  -41.59 -57.00 -90.00  102
  2  \w    -87.00  -6.00   1.00    1.00    --  -41.59 125.00   0.00   81
  3  \w     27.00  98.00   1.00    1.00    --   41.59-125.00-120.00   71
  4  \w    103.00 178.00   1.00    1.00    --  105.84  77.00  90.00   75
  5  \w    103.00 178.00   1.00    1.00    --  105.84  77.00   0.00   75
  6  \w     30.00 138.00   1.00    1.00    --  105.84 -77.00  90.00  108
  7  \w     78.00 178.00   1.00    1.00    --  105.84  30.00-150.00  100
  8  \w     97.00 178.00   1.00    1.00    --  105.84 125.00 -90.00   81
  9  \w     30.00 134.00   1.00    1.00    --  105.84 -30.00   0.00  104
 10  \w   -115.00 -13.00   1.00    1.00    --  -41.59 -57.00-180.00  102
 11  \w   -115.00 -13.00   1.00    1.00    --  -41.59 -57.00   0.00  102
 12  \w   -115.00 -13.00   1.00    1.00    --  -41.59 -57.00  90.00  102
 13  \w     78.00 178.00   1.00    1.00    --  105.84  30.00 -30.00  100
 14  \w     77.00 178.00   1.00    1.00    --  105.84  61.00  60.00  101
 15  \w     77.00 178.00   1.00    1.00    --  105.84  61.00 120.00  101
 16  \w     77.00 154.00   1.00    1.00    --  105.84  61.00-120.00   77
 17  \w     23.00 107.00   1.00    1.00    --  105.84 -94.00 -90.00   84
 18  \w     33.00 113.00   1.00    1.00    --  105.84-125.00  60.00   80
;
_diffrn_measurement_device 'four-circle diffractometer'
_diffrn_measurement_device_type 'SuperNova, Dual, Cu at home/near, Atlas'
_diffrn_measurement_method '\w scans'
_diffrn_orient_matrix_type 'CrysAlisPro convention (1999,Acta A55,543-557)'
_diffrn_orient_matrix_UB_11 -0.0817143000
_diffrn_orient_matrix_UB_12 -0.1697243000
_diffrn_orient_matrix_UB_13 -0.0026035000
_diffrn_orient_matrix_UB_21 -0.1150169000
_diffrn_orient_matrix_UB_22 0.0949784000
_diffrn_orient_matrix_UB_23 -0.0396143000
_diffrn_orient_matrix_UB_31 0.0511372000
_diffrn_orient_matrix_UB_32 -0.0573555000
_diffrn_orient_matrix_UB_33 -0.0578556000
_diffrn_radiation_monochromator mirror
_diffrn_radiation_probe x-ray
_diffrn_radiation_type CuK\a
_diffrn_radiation_wavelength 1.54184
_diffrn_reflns_av_R_equivalents 0.0342
_diffrn_reflns_av_unetI/netI 0.0201
_diffrn_reflns_Laue_measured_fraction_full 0.996
_diffrn_reflns_Laue_measured_fraction_max 0.985
_diffrn_reflns_limit_h_max 12
_diffrn_reflns_limit_h_min -12
_diffrn_reflns_limit_k_max 9
_diffrn_reflns_limit_k_min -9
_diffrn_reflns_limit_l_max 26
_diffrn_reflns_limit_l_min -27
_diffrn_reflns_number 16939
_diffrn_reflns_point_group_measured_fraction_full 0.996
_diffrn_reflns_point_group_measured_fraction_max 0.985
_diffrn_reflns_theta_full 67.684
_diffrn_reflns_theta_max 73.803
_diffrn_reflns_theta_min 4.026
_diffrn_source 'micro-focus sealed X-ray tube'
_diffrn_source_type 'SuperNova (Cu) X-ray Source'
_exptl_absorpt_coefficient_mu 8.240
_exptl_absorpt_correction_T_max 1.000
_exptl_absorpt_correction_T_min 0.385
_exptl_absorpt_correction_type gaussian
_exptl_absorpt_process_details
;
CrysAlisPro 1.171.39.46 (Rigaku Oxford Diffraction, 2018)
Numerical absorption correction based on gaussian integration over
			a multifaceted crystal model
Empirical absorption correction using spherical harmonics,
 implemented in SCALE3 ABSPACK scaling algorithm.
;
_exptl_crystal_colour orange
_exptl_crystal_colour_primary orange
_exptl_crystal_density_diffrn 1.800
_exptl_crystal_description needle
_exptl_crystal_F_000 928
_exptl_crystal_size_max 0.392
_exptl_crystal_size_mid 0.157
_exptl_crystal_size_min 0.078
_refine_diff_density_max 1.092
_refine_diff_density_min -1.172
_refine_diff_density_rms 0.131
_refine_ls_extinction_method none
_refine_ls_goodness_of_fit_ref 1.153
_refine_ls_hydrogen_treatment constr
_refine_ls_matrix_type full
_refine_ls_number_parameters 181
_refine_ls_number_reflns 3462
_refine_ls_number_restraints 0
_refine_ls_restrained_S_all 1.153
_refine_ls_R_factor_all 0.0474
_refine_ls_R_factor_gt 0.0464
_refine_ls_shift/su_max 0.001
_refine_ls_shift/su_mean 0.000
_refine_ls_structure_factor_coef Fsqd
_refine_ls_weighting_details 'w=1/[\s^2^(Fo^2^)+(0.0355P)^2^+13.5079P] where P=(Fo^2^+2Fc^2^)/3'
_refine_ls_weighting_scheme calc
_refine_ls_wR_factor_gt 0.1131
_refine_ls_wR_factor_ref 0.1137
_reflns_Friedel_coverage 0.000
_reflns_number_gt 3379
_reflns_number_total 3462
_reflns_threshold_expression 'I > 2\s(I)'
_cod_data_source_file d2dt00010e2.cif
_cod_data_source_block ms227-1
_cod_database_code 7709513
_shelx_shelxl_version_number 2018/3
_chemical_oxdiff_formula 'C15 H24 Br2 N2 Se'
_shelx_space_group_comment
;
The symmetry employed for this shelxl refinement is uniquely defined
by the following loop, which should always be used as a source of
symmetry information in preference to the above space-group names.
They are only intended as comments.
;
_reflns_odcompleteness_completeness 99.97
_reflns_odcompleteness_iscentric 1
_reflns_odcompleteness_theta 66.97
_olex2_refinement_description
;
1. Fixed Uiso
 At 1.2 times of:
  All C(H) groups, All C(H,H) groups
2.a Ternary CH refined with riding coordinates:
 C4(H4), C10(H10)
2.b Secondary CH2 refined with riding coordinates:
 C5(H5A,H5B), C6(H6A,H6B), C7(H7A,H7B), C8(H8A,H8B), C9(H9A,H9B), C11(H11A,
 H11B), C12(H12A,H12B), C13(H13A,H13B), C14(H14A,H14B), C15(H15A,H15B)
2.c Aromatic/amide H refined with riding coordinates:
 C2(H2), C3(H3)
;
_olex2_date_sample_data_collection 2019-11-06
_olex2_exptl_crystal_mounting_method 'mounted on a LithoLoop'
_olex2_submission_special_instructions 'No special instructions were received'
_oxdiff_exptl_absorpt_empirical_details
;
Empirical correction (ABSPACK) includes:
- Absorption correction using spherical harmonics
- Frame scaling
;
_oxdiff_exptl_absorpt_empirical_full_max 1.847
_oxdiff_exptl_absorpt_empirical_full_min 0.676

loop_
_space_group_symop_operation_xyz
'x, y, z'
'-x, y+1/2, -z+1/2'
'-x, -y, -z'
'x, -y-1/2, z-1/2'

loop_
_atom_site_label
_atom_site_type_symbol
_atom_site_fract_x
_atom_site_fract_y
_atom_site_fract_z
_atom_site_U_iso_or_equiv
_atom_site_adp_type
_atom_site_occupancy
_atom_site_site_symmetry_order
_atom_site_calc_flag
_atom_site_refinement_flags_posn
_atom_site_refinement_flags_adp
_atom_site_refinement_flags_occupancy
_atom_site_disorder_assembly
_atom_site_disorder_group
Br1 Br 0.25320(5) 0.72538(7) 0.42504(2) 0.02508(15) Uani 1 1 d . . . . .
Br2 Br 0.41314(6) 0.55939(8) 0.22415(3) 0.03178(17) Uani 1 1 d . . . . .
Se1 Se 0.33383(5) 0.65256(7) 0.31820(2) 0.02203(15) Uani 1 1 d . . . . .
N1 N 0.3408(4) 0.2990(5) 0.36608(18) 0.0180(8) Uani 1 1 d . . . . .
N2 N 0.5273(4) 0.4330(6) 0.39034(19) 0.0210(9) Uani 1 1 d . . . . .
C1 C 0.4053(5) 0.4480(7) 0.3597(2) 0.0196(10) Uani 1 1 d . . . . .
C2 C 0.5400(5) 0.2701(7) 0.4176(2) 0.0221(10) Uani 1 1 d . . . . .
H2 H 0.615963 0.224487 0.442481 0.027 Uiso 1 1 calc R . . . .
C3 C 0.4237(5) 0.1865(7) 0.4024(2) 0.0229(10) Uani 1 1 d . . . . .
H3 H 0.403290 0.071433 0.414600 0.027 Uiso 1 1 calc R . . . .
C4 C 0.2043(5) 0.2586(7) 0.3384(2) 0.0203(10) Uani 1 1 d . . . . .
H4 H 0.164449 0.366304 0.317083 0.024 Uiso 1 1 calc R . . . .
C5 C 0.2046(5) 0.1119(7) 0.2913(2) 0.0235(11) Uani 1 1 d . . . . .
H5A H 0.250714 0.152554 0.258561 0.028 Uiso 1 1 calc R . . . .
H5B H 0.251165 0.007769 0.310947 0.028 Uiso 1 1 calc R . . . .
C6 C 0.0645(5) 0.0613(7) 0.2641(2) 0.0246(11) Uani 1 1 d . . . . .
H6A H 0.020980 0.162428 0.240987 0.030 Uiso 1 1 calc R . . . .
H6B H 0.065546 -0.037832 0.235341 0.030 Uiso 1 1 calc R . . . .
C7 C -0.0127(5) 0.0078(7) 0.3137(2) 0.0252(11) Uani 1 1 d . . . . .
H7A H 0.026409 -0.099124 0.334703 0.030 Uiso 1 1 calc R . . . .
H7B H -0.103616 -0.019755 0.294993 0.030 Uiso 1 1 calc R . . . .
C8 C -0.0115(5) 0.1574(7) 0.3598(2) 0.0254(11) Uani 1 1 d . . . . .
H8A H -0.057240 0.260969 0.339268 0.030 Uiso 1 1 calc R . . . .
H8B H -0.059027 0.119657 0.392443 0.030 Uiso 1 1 calc R . . . .
C9 C 0.1275(5) 0.2094(7) 0.3879(2) 0.0240(11) Uani 1 1 d . . . . .
H9A H 0.125284 0.310592 0.415724 0.029 Uiso 1 1 calc R . . . .
H9B H 0.170616 0.109780 0.412025 0.029 Uiso 1 1 calc R . . . .
C10 C 0.6306(5) 0.5684(7) 0.3922(2) 0.0227(10) Uani 1 1 d . . . . .
H10 H 0.608115 0.644212 0.355261 0.027 Uiso 1 1 calc R . . . .
C11 C 0.7618(5) 0.4811(8) 0.3902(3) 0.0282(12) Uani 1 1 d . . . . .
H11A H 0.786342 0.404214 0.426191 0.034 Uiso 1 1 calc R . . . .
H11B H 0.755607 0.407462 0.353160 0.034 Uiso 1 1 calc R . . . .
C12 C 0.8649(5) 0.6230(8) 0.3897(3) 0.0302(12) Uani 1 1 d . . . . .
H12A H 0.843262 0.693729 0.352013 0.036 Uiso 1 1 calc R . . . .
H12B H 0.950646 0.566764 0.389718 0.036 Uiso 1 1 calc R . . . .
C13 C 0.8735(5) 0.7438(8) 0.4449(3) 0.0278(12) Uani 1 1 d . . . . .
H13A H 0.902300 0.675268 0.482571 0.033 Uiso 1 1 calc R . . . .
H13B H 0.938726 0.837291 0.442584 0.033 Uiso 1 1 calc R . . . .
C14 C 0.7415(5) 0.8273(7) 0.4471(3) 0.0278(11) Uani 1 1 d . . . . .
H14A H 0.716282 0.903706 0.411045 0.033 Uiso 1 1 calc R . . . .
H14B H 0.747770 0.901623 0.483966 0.033 Uiso 1 1 calc R . . . .
C15 C 0.6365(5) 0.6853(7) 0.4482(2) 0.0245(11) Uani 1 1 d . . . . .
H15A H 0.657999 0.613490 0.485592 0.029 Uiso 1 1 calc R . . . .
H15B H 0.550785 0.741646 0.448025 0.029 Uiso 1 1 calc R . . . .

loop_
_atom_site_aniso_label
_atom_site_aniso_U_11
_atom_site_aniso_U_22
_atom_site_aniso_U_33
_atom_site_aniso_U_23
_atom_site_aniso_U_13
_atom_site_aniso_U_12
Br1 0.0255(3) 0.0217(3) 0.0281(3) -0.0002(2) 0.0049(2) 0.0041(2)
Br2 0.0364(3) 0.0345(3) 0.0258(3) 0.0013(2) 0.0089(2) -0.0007(3)
Se1 0.0226(3) 0.0166(3) 0.0263(3) 0.0021(2) 0.0026(2) 0.0009(2)
N1 0.018(2) 0.0148(19) 0.021(2) 0.0006(16) 0.0039(16) 0.0021(16)
N2 0.019(2) 0.022(2) 0.022(2) -0.0030(17) 0.0051(16) 0.0011(17)
C1 0.019(2) 0.019(2) 0.020(2) -0.0039(19) 0.0042(18) 0.0030(19)
C2 0.023(2) 0.023(3) 0.020(2) 0.0022(19) 0.0039(19) 0.005(2)
C3 0.025(3) 0.020(2) 0.023(2) 0.004(2) 0.003(2) 0.006(2)
C4 0.021(2) 0.015(2) 0.024(2) -0.0010(19) 0.0013(19) -0.0013(19)
C5 0.026(3) 0.021(3) 0.024(3) -0.005(2) 0.005(2) 0.001(2)
C6 0.026(3) 0.019(3) 0.028(3) -0.001(2) 0.003(2) -0.003(2)
C7 0.021(2) 0.021(3) 0.033(3) 0.003(2) 0.003(2) 0.000(2)
C8 0.023(3) 0.026(3) 0.029(3) 0.004(2) 0.011(2) 0.002(2)
C9 0.026(3) 0.024(3) 0.023(3) -0.001(2) 0.008(2) 0.001(2)
C10 0.021(2) 0.021(3) 0.026(3) -0.001(2) 0.0031(19) -0.001(2)
C11 0.021(3) 0.030(3) 0.034(3) -0.006(2) 0.007(2) 0.002(2)
C12 0.024(3) 0.035(3) 0.033(3) -0.005(2) 0.009(2) -0.003(2)
C13 0.027(3) 0.027(3) 0.028(3) 0.002(2) 0.001(2) -0.003(2)
C14 0.030(3) 0.024(3) 0.028(3) -0.003(2) 0.002(2) -0.002(2)
C15 0.025(3) 0.025(3) 0.024(3) -0.004(2) 0.004(2) 0.001(2)

loop_
_atom_type_symbol
_atom_type_description
_atom_type_scat_dispersion_real
_atom_type_scat_dispersion_imag
_atom_type_scat_source
C C 0.0181 0.0091 'International Tables Vol C Tables 4.2.6.8 and 6.1.1.4'
H H 0.0000 0.0000 'International Tables Vol C Tables 4.2.6.8 and 6.1.1.4'
Br Br -0.6763 1.2805 'International Tables Vol C Tables 4.2.6.8 and 6.1.1.4'
N N 0.0311 0.0180 'International Tables Vol C Tables 4.2.6.8 and 6.1.1.4'
Se Se -0.7943 1.1372 'International Tables Vol C Tables 4.2.6.8 and 6.1.1.4'

loop_
_exptl_crystal_face_index_h
_exptl_crystal_face_index_k
_exptl_crystal_face_index_l
_exptl_crystal_face_perp_dist
2 -1 -14 0.0501
-6 2 1 0.0572
4 -1 11 0.0250
2 0 -14 0.0410
-4 4 -2 0.0327
2 -3 11 0.0265

loop_
_geom_angle_atom_site_label_1
_geom_angle_atom_site_label_2
_geom_angle_atom_site_label_3
_geom_angle
_geom_angle_site_symmetry_1
_geom_angle_site_symmetry_3
_geom_angle_publ_flag
Br2 Se1 Br1 174.89(3) . . ?
C1 Se1 Br1 83.87(15) . . ?
C1 Se1 Br2 91.09(15) . . ?
C1 N1 C3 108.2(4) . . ?
C1 N1 C4 126.6(4) . . ?
C3 N1 C4 125.2(4) . . ?
C1 N2 C2 108.2(4) . . ?
C1 N2 C10 125.1(4) . . ?
C2 N2 C10 126.6(4) . . ?
N1 C1 Se1 125.7(4) . . ?
N1 C1 N2 108.9(4) . . ?
N2 C1 Se1 125.3(4) . . ?
C3 C2 N2 107.2(4) . . ?
C2 C3 N1 107.4(5) . . ?
N1 C4 C5 108.8(4) . . ?
N1 C4 C9 109.7(4) . . ?
C9 C4 C5 112.5(4) . . ?
C6 C5 C4 109.9(4) . . ?
C7 C6 C5 111.3(4) . . ?
C6 C7 C8 110.1(4) . . ?
C9 C8 C7 111.4(4) . . ?
C4 C9 C8 110.3(4) . . ?
N2 C10 C11 110.3(4) . . ?
N2 C10 C15 110.8(4) . . ?
C15 C10 C11 111.5(4) . . ?
C12 C11 C10 109.2(5) . . ?
C11 C12 C13 111.3(5) . . ?
C14 C13 C12 110.4(4) . . ?
C13 C14 C15 110.9(5) . . ?
C10 C15 C14 109.0(4) . . ?

loop_
_geom_bond_atom_site_label_1
_geom_bond_atom_site_label_2
_geom_bond_distance
_geom_bond_site_symmetry_2
_geom_bond_publ_flag
Br1 Se1 2.7151(8) . ?
Br2 Se1 2.4848(8) . ?
Se1 C1 1.895(5) . ?
N1 C1 1.336(7) . ?
N1 C3 1.375(6) . ?
N1 C4 1.482(6) . ?
N2 C1 1.340(6) . ?
N2 C2 1.375(7) . ?
N2 C10 1.484(7) . ?
C2 C3 1.359(7) . ?
C4 C5 1.531(7) . ?
C4 C9 1.518(7) . ?
C5 C6 1.531(7) . ?
C6 C7 1.529(7) . ?
C7 C8 1.531(8) . ?
C8 C9 1.528(7) . ?
C10 C11 1.527(7) . ?
C10 C15 1.523(7) . ?
C11 C12 1.523(8) . ?
C12 C13 1.525(8) . ?
C13 C14 1.523(8) . ?
C14 C15 1.539(8) . ?

loop_
_exptl_oxdiff_crystal_face_indexfrac_h
_exptl_oxdiff_crystal_face_indexfrac_k
_exptl_oxdiff_crystal_face_indexfrac_l
_exptl_oxdiff_crystal_face_x
_exptl_oxdiff_crystal_face_y
_exptl_oxdiff_crystal_face_z
2.1525 -1.0991 -13.9249 0.0469 0.1997 0.9787
-6.2624 1.7880 0.7602 0.2063 0.8600 -0.4668
3.6405 -0.6505 10.5253 -0.2145 -0.8974 -0.3855
2.2083 -0.3558 -14.2440 -0.0830 0.2765 0.9574
-4.2189 3.6550 -1.9986 -0.2704 0.9116 -0.3097
1.9228 -2.6529 10.6033 0.2655 -0.8932 -0.3630
